data_4073206
loop_
_publ_author_name
'Fern\'andez, Pablo'
'Pritzkow, Hans'
'Carb\'o, Jorge J.'
'Hofmann, Peter'
'Enders, Markus'

_publ_section_title
;
 1H NMR Investigation of Paramagnetic Chromium(III) Olefin Polymerization
 Catalysts:&#x00A0; Experimental Results, Shift Assignment and Prediction
 by Quantum Chemical Calculations&#x2020;
;
_journal_issue 18
_journal_name_full Organometallics
_journal_page_first 4402
_journal_paper_doi 10.1021/om070173y
_journal_volume 26
_journal_year 2007
_chemical_formula_moiety 'C17 H16 Cl2 Cr N'
_chemical_formula_sum 'C17 H16 Cl2 Cr N'
_chemical_formula_weight 357.21
_chemical_name_systematic
;
 ?
;
_space_group_IT_number 14
_symmetry_cell_setting monoclinic
_symmetry_space_group_name_Hall '-P 2ybc'
_symmetry_space_group_name_H-M 'P 1 21/c 1'
_atom_sites_solution_hydrogens difmap
_atom_sites_solution_primary direct
_atom_sites_solution_secondary difmap
_audit_creation_method SHELXL-97
_cell_angle_alpha 90.00
_cell_angle_beta 93.790(1)
_cell_angle_gamma 90.00
_cell_formula_units_Z 4
_cell_length_a 11.8000(5)
_cell_length_b 8.9527(4)
_cell_length_c 14.6019(6)
_cell_measurement_temperature 190(2)
_cell_volume 1539.20(11)
_computing_cell_refinement 'Bruker SAINT'
_computing_data_collection 'Bruker SMART'
_computing_data_reduction 'Bruker SAINT'
_computing_molecular_graphics 'Bruker SHELXTL'
_computing_publication_material 'SHELXL-97 (Sheldrick, 1997)'
_computing_structure_refinement 'SHELXL-97 (Sheldrick, 1997)'
_computing_structure_solution 'SHELXS-97 (Sheldrick, 1990)'
_diffrn_ambient_temperature 190(2)
_diffrn_measured_fraction_theta_full 0.996
_diffrn_measured_fraction_theta_max 0.963
_diffrn_measurement_device_type 'CCD area detector'
_diffrn_measurement_method omega-scans
_diffrn_radiation_monochromator graphite
_diffrn_radiation_source 'fine-focus sealed tube'
_diffrn_radiation_type MoK\a
_diffrn_radiation_wavelength 0.71073
_diffrn_reflns_av_R_equivalents 0.0295
_diffrn_reflns_av_sigmaI/netI 0.0266
_diffrn_reflns_limit_h_max 17
_diffrn_reflns_limit_h_min -17
_diffrn_reflns_limit_k_max 13
_diffrn_reflns_limit_k_min 0
_diffrn_reflns_limit_l_max 21
_diffrn_reflns_limit_l_min 0
_diffrn_reflns_number 16673
_diffrn_reflns_theta_full 31.00
_diffrn_reflns_theta_max 32.03
_diffrn_reflns_theta_min 1.73
_exptl_absorpt_coefficient_mu 1.081
_exptl_absorpt_correction_T_max 1.0000
_exptl_absorpt_correction_T_min 0.8298
_exptl_absorpt_correction_type multi-scan
_exptl_absorpt_process_details SADABS
_exptl_crystal_colour blue
_exptl_crystal_density_diffrn 1.541
_exptl_crystal_density_method 'not measured'
_exptl_crystal_description irregular
_exptl_crystal_F_000 732
_exptl_crystal_size_max 0.36
_exptl_crystal_size_mid 0.30
_exptl_crystal_size_min 0.22
_refine_diff_density_max 0.710
_refine_diff_density_min -0.493
_refine_diff_density_rms 0.069
_refine_ls_extinction_method none
_refine_ls_goodness_of_fit_ref 1.066
_refine_ls_hydrogen_treatment refall
_refine_ls_matrix_type full
_refine_ls_number_parameters 254
_refine_ls_number_reflns 5161
_refine_ls_number_restraints 0
_refine_ls_restrained_S_all 1.066
_refine_ls_R_factor_all 0.0393
_refine_ls_R_factor_gt 0.0317
_refine_ls_shift/su_max 0.002
_refine_ls_shift/su_mean 0.000
_refine_ls_structure_factor_coef Fsqd
_refine_ls_weighting_details 'calc w=1/[\s^2^(Fo^2^)+(0.0437P)^2^+0.7040P] where P=(Fo^2^+2Fc^2^)/3'
_refine_ls_weighting_scheme calc
_refine_ls_wR_factor_gt 0.0842
_refine_ls_wR_factor_ref 0.0899
_reflns_number_gt 4481
_reflns_number_total 5161
_reflns_threshold_expression >2sigma(I)
_cod_data_source_file om070173y-file001.cif
_cod_data_source_block pf24
_cod_depositor_comments
;
The following automatic conversions were performed:

'_symmetry_cell_setting' value 'Monoclinic' changed to 'monoclinic'
according to /home/saulius/struct/CIF-dictionaries/cif_core.dic
dictionary named 'cif_core.dic' version 2.4.1 from 2010-06-29.

Automatic conversion script
Id: cif_fix_values 1715 2011-07-08 13:25:40Z adriana 
;
_cod_original_sg_symbol_H-M P2(1)/c
_cod_database_code 4073206

loop_
_symmetry_equiv_pos_as_xyz
'x, y, z'
'-x, y+1/2, -z+1/2'
'-x, -y, -z'
'x, -y-1/2, z-1/2'

loop_
_atom_site_label
_atom_site_type_symbol
_atom_site_fract_x
_atom_site_fract_y
_atom_site_fract_z
_atom_site_U_iso_or_equiv
_atom_site_adp_type
_atom_site_occupancy
_atom_site_symmetry_multiplicity
_atom_site_calc_flag
Cr1 Cr 0.712003(18) 0.21624(2) 0.073651(15) 0.01889(6) Uani 1 1 d
Cl1 Cl 0.68590(3) 0.06628(5) 0.19848(3) 0.03272(10) Uani 1 1 d
Cl2 Cl 0.76651(3) 0.04152(4) -0.02998(3) 0.02978(9) Uani 1 1 d
N1 N 0.87702(10) 0.28084(13) 0.11491(8) 0.0210(2) Uani 1 1 d
C1 C 0.81552(11) 0.52679(15) 0.07124(9) 0.0211(2) Uani 1 1 d
C2 C 0.90333(11) 0.42989(15) 0.10575(9) 0.0205(2) Uani 1 1 d
C3 C 0.95781(12) 0.18731(18) 0.14571(10) 0.0258(3) Uani 1 1 d
C4 C 1.06938(13) 0.2336(2) 0.17016(11) 0.0304(3) Uani 1 1 d
C5 C 1.09732(13) 0.3811(2) 0.16234(11) 0.0298(3) Uani 1 1 d
C6 C 1.01412(12) 0.48474(17) 0.12885(10) 0.0244(3) Uani 1 1 d
C7 C 1.03495(13) 0.63929(18) 0.11521(11) 0.0292(3) Uani 1 1 d
C8 C 0.95014(14) 0.73101(18) 0.08095(12) 0.0302(3) Uani 1 1 d
C9 C 0.83915(13) 0.67558(17) 0.05934(11) 0.0263(3) Uani 1 1 d
C10 C 0.70204(11) 0.45649(15) 0.05265(9) 0.0200(2) Uani 1 1 d
C11 C 0.62802(11) 0.41971(15) 0.12278(9) 0.0210(2) Uani 1 1 d
C12 C 0.53939(11) 0.32780(15) 0.08247(9) 0.0212(2) Uani 1 1 d
C13 C 0.55945(11) 0.30448(15) -0.01124(10) 0.0214(2) Uani 1 1 d
C14 C 0.65992(11) 0.38471(15) -0.02960(9) 0.0207(2) Uani 1 1 d
C15 C 0.64121(15) 0.4698(2) 0.22032(11) 0.0301(3) Uani 1 1 d
C16 C 0.44155(13) 0.2684(2) 0.13150(12) 0.0287(3) Uani 1 1 d
C17 C 0.48878(14) 0.21218(19) -0.07821(12) 0.0285(3) Uani 1 1 d
H3 H 0.9385(15) 0.086(2) 0.1500(13) 0.022(4) Uiso 1 1 d
H4 H 1.123(2) 0.160(3) 0.1924(16) 0.043(6) Uiso 1 1 d
H5 H 1.1714(19) 0.412(2) 0.1789(15) 0.038(6) Uiso 1 1 d
H7 H 1.105(2) 0.675(3) 0.1301(16) 0.044(6) Uiso 1 1 d
H8 H 0.963(2) 0.828(3) 0.0713(17) 0.048(7) Uiso 1 1 d
H9 H 0.7813(17) 0.742(2) 0.0375(14) 0.031(5) Uiso 1 1 d
H14 H 0.6961(15) 0.380(2) -0.0876(12) 0.020(4) Uiso 1 1 d
H15A H 0.671(2) 0.400(3) 0.2533(17) 0.046(6) Uiso 1 1 d
H15B H 0.566(2) 0.497(3) 0.2446(19) 0.063(8) Uiso 1 1 d
H15C H 0.687(2) 0.556(3) 0.2261(17) 0.052(7) Uiso 1 1 d
H16A H 0.461(2) 0.248(3) 0.193(2) 0.057(7) Uiso 1 1 d
H16B H 0.412(2) 0.184(3) 0.1087(19) 0.057(8) Uiso 1 1 d
H16C H 0.382(3) 0.342(4) 0.136(2) 0.078(9) Uiso 1 1 d
H17A H 0.430(2) 0.260(3) -0.104(2) 0.060(8) Uiso 1 1 d
H17B H 0.527(3) 0.177(4) -0.119(3) 0.095(12) Uiso 1 1 d
H17C H 0.453(2) 0.131(3) -0.0502(19) 0.058(7) Uiso 1 1 d

loop_
_atom_site_aniso_label
_atom_site_aniso_U_11
_atom_site_aniso_U_22
_atom_site_aniso_U_33
_atom_site_aniso_U_23
_atom_site_aniso_U_13
_atom_site_aniso_U_12
Cr1 0.01965(10) 0.01615(10) 0.02050(11) 0.00186(7) -0.00143(7) 0.00004(7)
Cl1 0.03079(18) 0.03402(19) 0.03265(19) 0.01581(15) -0.00331(14) -0.00307(14)
Cl2 0.03330(18) 0.02190(16) 0.03354(19) -0.00629(13) -0.00233(14) 0.00465(13)
N1 0.0214(5) 0.0202(5) 0.0211(5) -0.0001(4) -0.0003(4) 0.0000(4)
C1 0.0228(6) 0.0198(6) 0.0209(6) -0.0013(4) 0.0041(5) -0.0021(5)
C2 0.0219(6) 0.0216(6) 0.0182(6) -0.0026(4) 0.0029(4) -0.0027(4)
C3 0.0245(6) 0.0263(7) 0.0260(7) 0.0014(5) -0.0019(5) 0.0018(5)
C4 0.0224(6) 0.0390(8) 0.0290(7) 0.0007(6) -0.0037(5) 0.0035(6)
C5 0.0213(6) 0.0415(9) 0.0263(7) -0.0058(6) -0.0006(5) -0.0033(6)
C6 0.0224(6) 0.0295(7) 0.0215(6) -0.0064(5) 0.0036(5) -0.0046(5)
C7 0.0266(7) 0.0312(7) 0.0306(7) -0.0097(6) 0.0081(6) -0.0100(6)
C8 0.0350(8) 0.0219(7) 0.0348(8) -0.0054(6) 0.0113(6) -0.0090(6)
C9 0.0301(7) 0.0199(6) 0.0298(7) -0.0013(5) 0.0080(5) -0.0016(5)
C10 0.0220(6) 0.0163(5) 0.0219(6) 0.0018(4) 0.0023(5) 0.0008(4)
C11 0.0229(6) 0.0196(6) 0.0206(6) 0.0003(5) 0.0024(5) 0.0006(4)
C12 0.0204(6) 0.0210(6) 0.0224(6) 0.0021(5) 0.0019(4) 0.0008(5)
C13 0.0208(6) 0.0212(6) 0.0217(6) 0.0006(5) -0.0016(5) 0.0033(4)
C14 0.0231(6) 0.0204(6) 0.0187(6) 0.0026(4) 0.0017(4) 0.0028(5)
C15 0.0357(8) 0.0332(8) 0.0216(7) -0.0047(6) 0.0041(6) -0.0032(6)
C16 0.0245(7) 0.0316(8) 0.0305(8) 0.0037(6) 0.0052(6) -0.0037(6)
C17 0.0259(7) 0.0314(8) 0.0273(7) -0.0045(6) -0.0050(6) 0.0013(6)

loop_
_atom_type_symbol
_atom_type_description
_atom_type_scat_dispersion_real
_atom_type_scat_dispersion_imag
_atom_type_scat_source
C C 0.0033 0.0016 'International Tables Vol C Tables 4.2.6.8 and 6.1.1.4'
H H 0.0000 0.0000 'International Tables Vol C Tables 4.2.6.8 and 6.1.1.4'
N N 0.0061 0.0033 'International Tables Vol C Tables 4.2.6.8 and 6.1.1.4'
Cl Cl 0.1484 0.1585 'International Tables Vol C Tables 4.2.6.8 and 6.1.1.4'
Cr Cr 0.3209 0.6236 'International Tables Vol C Tables 4.2.6.8 and 6.1.1.4'

loop_
_geom_angle_atom_site_label_1
_geom_angle_atom_site_label_2
_geom_angle_atom_site_label_3
_geom_angle
N1 Cr1 C10 78.87(5)
N1 Cr1 C14 102.85(5)
C10 Cr1 C14 38.02(5)
N1 Cr1 C11 96.18(5)
C10 Cr1 C11 37.94(5)
C14 Cr1 C11 62.99(5)
N1 Cr1 C13 139.25(5)
C10 Cr1 C13 62.82(5)
C14 Cr1 C13 37.35(5)
C11 Cr1 C13 62.16(5)
N1 Cr1 C12 133.16(5)
C10 Cr1 C12 62.25(5)
C14 Cr1 C12 61.73(5)
C11 Cr1 C12 36.98(5)
C13 Cr1 C12 36.44(5)
N1 Cr1 Cl2 94.74(3)
C10 Cr1 Cl2 126.54(4)
C14 Cr1 Cl2 95.36(4)
C11 Cr1 Cl2 157.46(4)
C13 Cr1 Cl2 97.14(4)
C12 Cr1 Cl2 128.72(4)
N1 Cr1 Cl1 96.00(3)
C10 Cr1 Cl1 132.84(4)
C14 Cr1 Cl1 154.21(4)
C11 Cr1 Cl1 97.88(4)
C13 Cr1 Cl1 119.67(4)
C12 Cr1 Cl1 92.52(4)
Cl2 Cr1 Cl1 100.515(17)
C3 N1 C2 118.88(12)
C3 N1 Cr1 124.12(10)
C2 N1 Cr1 116.95(9)
C9 C1 C2 119.23(13)
C9 C1 C10 125.06(13)
C2 C1 C10 115.69(12)
N1 C2 C6 121.52(13)
N1 C2 C1 117.56(12)
C6 C2 C1 120.91(13)
N1 C3 C4 122.79(15)
N1 C3 H3 117.5(11)
C4 C3 H3 119.7(11)
C5 C4 C3 119.40(15)
C5 C4 H4 122.6(14)
C3 C4 H4 118.0(14)
C4 C5 C6 119.78(14)
C4 C5 H5 119.7(14)
C6 C5 H5 120.6(14)
C5 C6 C2 117.62(14)
C5 C6 C7 124.36(14)
C2 C6 C7 118.01(14)
C8 C7 C6 120.53(14)
C8 C7 H7 121.1(15)
C6 C7 H7 118.4(15)
C7 C8 C9 121.07(14)
C7 C8 H8 120.8(16)
C9 C8 H8 118.1(16)
C1 C9 C8 120.25(15)
C1 C9 H9 120.1(13)
C8 C9 H9 119.6(13)
C14 C10 C11 107.77(12)
C14 C10 C1 127.23(12)
C11 C10 C1 123.53(12)
C14 C10 Cr1 71.63(8)
C11 C10 Cr1 72.58(8)
C1 C10 Cr1 110.67(9)
C12 C11 C10 107.67(12)
C12 C11 C15 126.49(13)
C10 C11 C15 125.83(13)
C12 C11 Cr1 73.96(8)
C10 C11 Cr1 69.48(8)
C15 C11 Cr1 122.40(11)
C13 C12 C11 108.55(12)
C13 C12 C16 126.31(13)
C11 C12 C16 125.14(13)
C13 C12 Cr1 71.01(8)
C11 C12 Cr1 69.07(8)
C16 C12 Cr1 126.29(10)
C12 C13 C14 107.50(12)
C12 C13 C17 126.27(14)
C14 C13 C17 126.23(13)
C12 C13 Cr1 72.55(8)
C14 C13 Cr1 68.74(7)
C17 C13 Cr1 123.80(10)
C10 C14 C13 108.49(12)
C10 C14 Cr1 70.34(7)
C13 C14 Cr1 73.92(8)
C10 C14 H14 127.1(11)
C13 C14 H14 124.1(11)
Cr1 C14 H14 116.9(11)
C11 C15 H15A 109.5(17)
C11 C15 H15B 111.9(16)
H15A C15 H15B 109(2)
C11 C15 H15C 110.9(15)
H15A C15 H15C 110(2)
H15B C15 H15C 106(2)
C12 C16 H16A 112.6(17)
C12 C16 H16B 114.8(17)
H16A C16 H16B 105(2)
C12 C16 H16C 112.1(19)
H16A C16 H16C 102(2)
H16B C16 H16C 110(2)
C13 C17 H17A 113.7(18)
C13 C17 H17B 112(3)
H17A C17 H17B 109(3)
C13 C17 H17C 112.9(16)
H17A C17 H17C 101(2)
H17B C17 H17C 107(3)

loop_
_geom_bond_atom_site_label_1
_geom_bond_atom_site_label_2
_geom_bond_distance
Cr1 N1 2.0818(12)
Cr1 C10 2.1748(13)
Cr1 C14 2.1917(13)
Cr1 C11 2.2156(14)
Cr1 C13 2.2597(13)
Cr1 C12 2.2798(14)
Cr1 Cl2 2.2976(4)
Cr1 Cl1 2.3009(4)
N1 C3 1.3250(18)
N1 C2 1.3786(17)
C1 C9 1.374(2)
C1 C2 1.4182(19)
C1 C10 1.4883(19)
C2 C6 1.4162(19)
C3 C4 1.404(2)
C3 H3 0.942(19)
C4 C5 1.368(3)
C4 H4 0.95(2)
C5 C6 1.414(2)
C5 H5 0.93(2)
C6 C7 1.422(2)
C7 C8 1.364(3)
C7 H7 0.90(2)
C8 C9 1.417(2)
C8 H8 0.89(3)
C9 H9 0.94(2)
C10 C14 1.4225(19)
C10 C11 1.4276(19)
C11 C12 1.4268(19)
C11 C15 1.492(2)
C12 C13 1.4195(19)
C12 C16 1.496(2)
C13 C14 1.4266(19)
C13 C17 1.492(2)
C14 H14 0.974(18)
C15 H15A 0.85(3)
C15 H15B 1.00(3)
C15 H15C 0.94(3)
C16 H16A 0.93(3)
C16 H16B 0.89(3)
C16 H16C 0.97(3)
C17 H17A 0.88(3)
C17 H17B 0.83(4)
C17 H17C 0.95(3)
